data_7021684
loop_
_publ_author_name
'Kolay, Siddhartha'
'Wadawale, Amey'
'Das, Dasarathi'
'Kisan, Hemanta K.'
'Sunoj, Raghavan B.'
'Jain, Vimal K.'

_publ_section_title
;
 Cyclopalladation of dimesityl selenide: synthesis, reactivity, structural
 characterization, isolation of an intermediate complex with C-HPd
 intra-molecular interaction and computational studies.
;
_journal_issue 30
_journal_name_full 'Dalton transactions (Cambridge, England : 2003)'
_journal_page_first 10828
_journal_page_last 10837
_journal_paper_doi 10.1039/c3dt50935d
_journal_volume 42
_journal_year 2013
_chemical_formula_sum 'C36 H44 Cl4 Pd2 Se2'
_chemical_formula_weight 989.24
_space_group_IT_number 2
_symmetry_cell_setting triclinic
_symmetry_space_group_name_Hall '-P 1'
_symmetry_space_group_name_H-M 'P -1'
_atom_sites_solution_hydrogens geom
_atom_sites_solution_primary direct
_atom_sites_solution_secondary difmap
_audit_creation_method SHELXL-97
_cell_angle_alpha 110.442(6)
_cell_angle_beta 97.754(5)
_cell_angle_gamma 109.719(6)
_cell_formula_units_Z 1
_cell_length_a 8.5654(5)
_cell_length_b 11.1973(8)
_cell_length_c 11.5045(6)
_cell_measurement_reflns_used 4119
_cell_measurement_temperature 100(2)
_cell_measurement_theta_max 66.4884
_cell_measurement_theta_min 4.2772
_cell_volume 932.46(12)
_computing_cell_refinement
;
CrysAlisPro, Agilent Technologies,
Version 1.171.36.8 (release 13-04-2012 CrysAlis171 .NET)
(compiled Apr 13 2012,18:42:44)
;
_computing_data_collection
;
CrysAlisPro, Agilent Technologies,
Version 1.171.36.8 (release 13-04-2012 CrysAlis171 .NET)
(compiled Apr 13 2012,18:42:44)
;
_computing_data_reduction
;
CrysAlisPro, Agilent Technologies,
Version 1.171.36.8 (release 13-04-2012 CrysAlis171 .NET)
(compiled Apr 13 2012,18:42:44)
;
_computing_molecular_graphics 'ortep 3 for windows'
_computing_publication_material 'WinGX 1.70.1'
_computing_structure_refinement 'SHELXL-97 (Sheldrick, 1997)'
_computing_structure_solution SIR-92
_diffrn_ambient_temperature 100(2)
_diffrn_detector_area_resol_mean 16.2413
_diffrn_measured_fraction_theta_full 1.000
_diffrn_measured_fraction_theta_max 1.000
_diffrn_measurement_device_type 'SuperNova, Dual, Cu at zero, Eos'
_diffrn_measurement_method '\w scans'
_diffrn_radiation_monochromator mirror
_diffrn_radiation_source 'SuperNova (Cu) X-ray Source'
_diffrn_radiation_type CuK\a
_diffrn_radiation_wavelength 1.54184
_diffrn_reflns_av_R_equivalents 0.0471
_diffrn_reflns_av_sigmaI/netI 0.0416
_diffrn_reflns_limit_h_max 10
_diffrn_reflns_limit_h_min -10
_diffrn_reflns_limit_k_max 13
_diffrn_reflns_limit_k_min -13
_diffrn_reflns_limit_l_max 13
_diffrn_reflns_limit_l_min -13
_diffrn_reflns_number 13045
_diffrn_reflns_theta_full 66.60
_diffrn_reflns_theta_max 66.60
_diffrn_reflns_theta_min 4.28
_exptl_absorpt_coefficient_mu 12.829
_exptl_absorpt_correction_T_max 0.7834
_exptl_absorpt_correction_T_min 0.3082
_exptl_absorpt_correction_type multi-scan
_exptl_absorpt_process_details
;
R.H. Blessing, Acta Crystallogr., Sect A 1995, 51, 33-38.
;
_exptl_crystal_colour red
_exptl_crystal_density_diffrn 1.762
_exptl_crystal_density_method 'not measured'
_exptl_crystal_description needle
_exptl_crystal_F_000 488
_exptl_crystal_size_max 0.12
_exptl_crystal_size_mid 0.05
_exptl_crystal_size_min 0.02
_refine_diff_density_max 0.933
_refine_diff_density_min -0.512
_refine_diff_density_rms 0.099
_refine_ls_extinction_method none
_refine_ls_goodness_of_fit_ref 1.021
_refine_ls_hydrogen_treatment constr
_refine_ls_matrix_type full
_refine_ls_number_parameters 205
_refine_ls_number_reflns 3294
_refine_ls_number_restraints 0
_refine_ls_restrained_S_all 1.021
_refine_ls_R_factor_all 0.0407
_refine_ls_R_factor_gt 0.0291
_refine_ls_shift/su_max 0.001
_refine_ls_shift/su_mean 0.000
_refine_ls_structure_factor_coef Fsqd
_refine_ls_weighting_details 'calc w=1/[\s^2^(Fo^2^)+(0.0315P)^2^+0.0000P] where P=(Fo^2^+2Fc^2^)/3'
_refine_ls_weighting_scheme calc
_refine_ls_wR_factor_gt 0.0631
_refine_ls_wR_factor_ref 0.0676
_reflns_number_gt 2746
_reflns_number_total 3294
_reflns_threshold_expression >2sigma(I)
_cod_data_source_file c3dt50935d.txt
_cod_data_source_block sk1
_cod_depositor_comments
;
The following automatic conversions were performed:

data name '_iucr_refine_instruction_details' was replaced with
'_iucr_refine_instructions_details' as specified in the replacement
file 'data/replacement-values/replacement_tags.lst'.

Automatic conversion script
Id: cif_correct_tags 9268 2022-04-12 08:56:07Z antanas 
;
_cod_database_code 7021684

loop_
_symmetry_equiv_pos_as_xyz
'x, y, z'
'-x, -y, -z'

loop_
_atom_site_label
_atom_site_type_symbol
_atom_site_fract_x
_atom_site_fract_y
_atom_site_fract_z
_atom_site_U_iso_or_equiv
_atom_site_adp_type
_atom_site_occupancy
_atom_site_symmetry_multiplicity
_atom_site_calc_flag
_atom_site_refinement_flags
C1 C 0.0605(5) 0.3099(4) 0.4599(4) 0.0174(8) Uani 1 1 d .
C2 C -0.0130(5) 0.3550(4) 0.5598(4) 0.0182(8) Uani 1 1 d .
C3 C 0.0844(5) 0.4019(4) 0.6858(4) 0.0207(9) Uani 1 1 d .
H3 H 0.0359 0.4314 0.7544 0.025 Uiso 1 1 calc R
C4 C 0.2505(5) 0.4076(4) 0.7160(4) 0.0213(9) Uani 1 1 d .
C5 C 0.3199(5) 0.3681(4) 0.6157(4) 0.0194(8) Uani 1 1 d .
H5 H 0.4348 0.3748 0.6358 0.023 Uiso 1 1 calc R
C6 C 0.2300(5) 0.3181(4) 0.4850(4) 0.0185(8) Uani 1 1 d .
C7 C 0.3181(5) 0.2750(5) 0.3837(4) 0.0304(10) Uani 1 1 d .
H7A H 0.4318 0.2840 0.4251 0.046 Uiso 1 1 calc R
H7B H 0.3327 0.3354 0.3379 0.046 Uiso 1 1 calc R
H7C H 0.2474 0.1774 0.3219 0.046 Uiso 1 1 calc R
C8 C -0.1924(5) 0.3516(4) 0.5361(4) 0.0219(9) Uani 1 1 d .
H8A H -0.2785 0.2555 0.5072 0.033 Uiso 1 1 calc R
H8B H -0.2113 0.3847 0.4692 0.033 Uiso 1 1 calc R
H8C H -0.2041 0.4125 0.6164 0.033 Uiso 1 1 calc R
C9 C 0.3491(5) 0.4530(4) 0.8539(4) 0.0264(9) Uani 1 1 d .
H9A H 0.3359 0.3702 0.8700 0.040 Uiso 1 1 calc R
H9B H 0.3035 0.5100 0.9132 0.040 Uiso 1 1 calc R
H9C H 0.4720 0.5084 0.8683 0.040 Uiso 1 1 calc R
C10 C -0.2905(5) 0.1010(4) 0.2607(4) 0.0168(8) Uani 1 1 d .
C11 C -0.4385(5) 0.1005(4) 0.1912(3) 0.0174(8) Uani 1 1 d .
C12 C -0.5965(5) -0.0080(4) 0.1652(4) 0.0210(9) Uani 1 1 d .
H12 H -0.6981 -0.0110 0.1170 0.025 Uiso 1 1 calc R
C13 C -0.6114(5) -0.1131(4) 0.2075(4) 0.0231(9) Uani 1 1 d .
C14 C -0.4600(5) -0.1067(4) 0.2766(4) 0.0252(9) Uani 1 1 d .
H14 H -0.4679 -0.1770 0.3065 0.030 Uiso 1 1 calc R
C15 C -0.2978(5) -0.0020(4) 0.3038(4) 0.0194(8) Uani 1 1 d .
C16 C -0.4319(5) 0.2117(4) 0.1453(4) 0.0219(9) Uani 1 1 d .
H16A H -0.5479 0.1883 0.0943 0.033 Uiso 1 1 calc R
H16B H -0.3526 0.2173 0.0915 0.033 Uiso 1 1 calc R
H16C H -0.3908 0.3022 0.2202 0.033 Uiso 1 1 calc R
C17 C -0.7835(6) -0.2286(5) 0.1787(5) 0.0410(12) Uani 1 1 d .
H17A H -0.7662 -0.3046 0.1940 0.061 Uiso 1 1 calc R
H17B H -0.8483 -0.2640 0.0880 0.061 Uiso 1 1 calc R
H17C H -0.8486 -0.1928 0.2351 0.061 Uiso 1 1 calc R
C18 C -0.1424(5) -0.0058(4) 0.3795(4) 0.0244(9) Uani 1 1 d .
H18A H -0.1123 0.0577 0.4710 0.037 Uiso 1 1 calc R
H18B H -0.0443 0.0237 0.3455 0.037 Uiso 1 1 calc R
H18C H -0.1700 -0.1014 0.3711 0.037 Uiso 1 1 calc R
Cl1 Cl 0.10980(12) 0.07304(9) -0.07527(9) 0.0206(2) Uani 1 1 d .
Cl2 Cl 0.16706(13) 0.38532(10) 0.13728(10) 0.0262(2) Uani 1 1 d .
Se1 Se -0.07890(5) 0.25739(4) 0.28717(4) 0.01586(11) Uani 1 1 d .
Pd1 Pd 0.02805(3) 0.16098(3) 0.11274(3) 0.01661(9) Uani 1 1 d .

loop_
_atom_site_aniso_label
_atom_site_aniso_U_11
_atom_site_aniso_U_22
_atom_site_aniso_U_33
_atom_site_aniso_U_23
_atom_site_aniso_U_13
_atom_site_aniso_U_12
C1 0.015(2) 0.017(2) 0.0136(19) 0.0034(17) 0.0018(16) 0.0045(17)
C2 0.017(2) 0.016(2) 0.021(2) 0.0063(17) 0.0084(17) 0.0062(17)
C3 0.020(2) 0.019(2) 0.019(2) 0.0077(18) 0.0059(18) 0.0040(18)
C4 0.021(2) 0.018(2) 0.019(2) 0.0086(18) 0.0013(18) 0.0020(18)
C5 0.015(2) 0.019(2) 0.025(2) 0.0114(18) 0.0040(17) 0.0066(18)
C6 0.013(2) 0.017(2) 0.020(2) 0.0064(18) 0.0021(17) 0.0031(17)
C7 0.015(2) 0.049(3) 0.022(2) 0.007(2) 0.0045(18) 0.016(2)
C8 0.019(2) 0.023(2) 0.020(2) 0.0043(18) 0.0058(18) 0.0095(19)
C9 0.029(2) 0.028(2) 0.016(2) 0.0087(19) -0.0009(18) 0.008(2)
C10 0.0111(19) 0.017(2) 0.018(2) 0.0047(17) 0.0040(16) 0.0046(17)
C11 0.018(2) 0.018(2) 0.0130(19) 0.0030(17) 0.0046(16) 0.0074(18)
C12 0.016(2) 0.024(2) 0.018(2) 0.0057(18) -0.0012(17) 0.0080(18)
C13 0.017(2) 0.025(2) 0.023(2) 0.0092(19) 0.0055(18) 0.0061(19)
C14 0.024(2) 0.022(2) 0.030(2) 0.014(2) 0.0051(19) 0.0074(19)
C15 0.020(2) 0.020(2) 0.015(2) 0.0051(17) 0.0014(17) 0.0089(18)
C16 0.016(2) 0.025(2) 0.024(2) 0.0108(19) 0.0010(17) 0.0080(18)
C17 0.023(3) 0.041(3) 0.057(3) 0.029(3) 0.004(2) 0.005(2)
C18 0.024(2) 0.022(2) 0.024(2) 0.0103(19) -0.0030(19) 0.0087(19)
Cl1 0.0209(5) 0.0210(5) 0.0186(5) 0.0063(4) 0.0080(4) 0.0084(4)
Cl2 0.0282(5) 0.0204(5) 0.0264(5) 0.0079(4) 0.0130(4) 0.0062(4)
Se1 0.0130(2) 0.0175(2) 0.0155(2) 0.00538(18) 0.00357(17) 0.00637(18)
Pd1 0.01412(16) 0.01835(17) 0.01496(16) 0.00434(13) 0.00402(12) 0.00684(13)

loop_
_atom_type_symbol
_atom_type_description
_atom_type_scat_dispersion_real
_atom_type_scat_dispersion_imag
_atom_type_scat_source
C C 0.0181 0.0091 'International Tables Vol C Tables 4.2.6.8 and 6.1.1.4'
H H 0.0000 0.0000 'International Tables Vol C Tables 4.2.6.8 and 6.1.1.4'
Cl Cl 0.3639 0.7018 'International Tables Vol C Tables 4.2.6.8 and 6.1.1.4'
Se Se -0.7943 1.1372 'International Tables Vol C Tables 4.2.6.8 and 6.1.1.4'
Pd Pd 0.1215 3.9337 'International Tables Vol C Tables 4.2.6.8 and 6.1.1.4'

loop_
_geom_angle_atom_site_label_1
_geom_angle_atom_site_label_2
_geom_angle_atom_site_label_3
_geom_angle
_geom_angle_site_symmetry_1
_geom_angle_site_symmetry_3
C2 C1 C6 122.1(4) . .
C2 C1 Se1 114.8(3) . .
C6 C1 Se1 122.6(3) . .
C3 C2 C1 117.6(3) . .
C3 C2 C8 119.0(3) . .
C1 C2 C8 123.4(3) . .
C2 C3 C4 122.7(4) . .
C2 C3 H3 118.7 . .
C4 C3 H3 118.7 . .
C5 C4 C3 117.7(4) . .
C5 C4 C9 121.3(4) . .
C3 C4 C9 121.0(4) . .
C4 C5 C6 123.4(4) . .
C4 C5 H5 118.3 . .
C6 C5 H5 118.3 . .
C5 C6 C1 116.3(3) . .
C5 C6 C7 118.6(3) . .
C1 C6 C7 125.1(4) . .
C6 C7 H7A 109.5 . .
C6 C7 H7B 109.5 . .
H7A C7 H7B 109.5 . .
C6 C7 H7C 109.5 . .
H7A C7 H7C 109.5 . .
H7B C7 H7C 109.5 . .
C2 C8 H8A 109.5 . .
C2 C8 H8B 109.5 . .
H8A C8 H8B 109.5 . .
C2 C8 H8C 109.5 . .
H8A C8 H8C 109.5 . .
H8B C8 H8C 109.5 . .
C4 C9 H9A 109.5 . .
C4 C9 H9B 109.5 . .
H9A C9 H9B 109.5 . .
C4 C9 H9C 109.5 . .
H9A C9 H9C 109.5 . .
H9B C9 H9C 109.5 . .
C15 C10 C11 122.4(3) . .
C15 C10 Se1 124.6(3) . .
C11 C10 Se1 112.9(3) . .
C12 C11 C10 117.7(3) . .
C12 C11 C16 119.6(3) . .
C10 C11 C16 122.7(3) . .
C11 C12 C13 122.2(4) . .
C11 C12 H12 118.9 . .
C13 C12 H12 118.9 . .
C14 C13 C12 117.5(4) . .
C14 C13 C17 121.3(4) . .
C12 C13 C17 121.2(4) . .
C15 C14 C13 122.9(4) . .
C15 C14 H14 118.6 . .
C13 C14 H14 118.6 . .
C14 C15 C10 117.3(3) . .
C14 C15 C18 118.2(4) . .
C10 C15 C18 124.5(4) . .
C11 C16 H16A 109.5 . .
C11 C16 H16B 109.5 . .
H16A C16 H16B 109.5 . .
C11 C16 H16C 109.5 . .
H16A C16 H16C 109.5 . .
H16B C16 H16C 109.5 . .
C13 C17 H17A 109.5 . .
C13 C17 H17B 109.5 . .
H17A C17 H17B 109.5 . .
C13 C17 H17C 109.5 . .
H17A C17 H17C 109.5 . .
H17B C17 H17C 109.5 . .
C15 C18 H18A 109.5 . .
C15 C18 H18B 109.5 . .
H18A C18 H18B 109.5 . .
C15 C18 H18C 109.5 . .
H18A C18 H18C 109.5 . .
H18B C18 H18C 109.5 . .
Pd1 Cl1 Pd1 95.04(3) 2 .
C10 Se1 C1 104.08(16) . .
C10 Se1 Pd1 103.38(11) . .
C1 Se1 Pd1 116.04(11) . .
Cl2 Pd1 Cl1 176.37(3) . 2
Cl2 Pd1 Cl1 91.42(3) . .
Cl1 Pd1 Cl1 84.96(3) 2 .
Cl2 Pd1 Se1 86.04(3) . .
Cl1 Pd1 Se1 97.51(3) 2 .
Cl1 Pd1 Se1 172.57(3) . .

loop_
_geom_bond_atom_site_label_1
_geom_bond_atom_site_label_2
_geom_bond_distance
_geom_bond_site_symmetry_2
C1 C2 1.405(5) .
C1 C6 1.407(5) .
C1 Se1 1.947(4) .
C2 C3 1.386(5) .
C2 C8 1.509(5) .
C3 C4 1.392(5) .
C3 H3 0.9500 .
C4 C5 1.374(5) .
C4 C9 1.508(5) .
C5 C6 1.406(5) .
C5 H5 0.9500 .
C6 C7 1.501(5) .
C7 H7A 0.9800 .
C7 H7B 0.9800 .
C7 H7C 0.9800 .
C8 H8A 0.9800 .
C8 H8B 0.9800 .
C8 H8C 0.9800 .
C9 H9A 0.9800 .
C9 H9B 0.9800 .
C9 H9C 0.9800 .
C10 C15 1.392(5) .
C10 C11 1.402(5) .
C10 Se1 1.945(4) .
C11 C12 1.387(5) .
C11 C16 1.501(5) .
C12 C13 1.397(5) .
C12 H12 0.9500 .
C13 C14 1.392(5) .
C13 C17 1.496(6) .
C14 C15 1.389(6) .
C14 H14 0.9500 .
C15 C18 1.511(5) .
C16 H16A 0.9800 .
C16 H16B 0.9800 .
C16 H16C 0.9800 .
C17 H17A 0.9800 .
C17 H17B 0.9800 .
C17 H17C 0.9800 .
C18 H18A 0.9800 .
C18 H18B 0.9800 .
C18 H18C 0.9800 .
Cl1 Pd1 2.3307(10) 2
Cl1 Pd1 2.3504(9) .
Cl2 Pd1 2.2810(10) .
Se1 Pd1 2.3837(5) .
Pd1 Cl1 2.3307(10) 2

loop_
_geom_torsion_atom_site_label_1
_geom_torsion_atom_site_label_2
_geom_torsion_atom_site_label_3
_geom_torsion_atom_site_label_4
_geom_torsion
_geom_torsion_site_symmetry_1
_geom_torsion_site_symmetry_4
C6 C1 C2 C3 -3.3(6) . .
Se1 C1 C2 C3 -176.2(3) . .
C6 C1 C2 C8 178.1(4) . .
Se1 C1 C2 C8 5.2(5) . .
C1 C2 C3 C4 0.9(6) . .
C8 C2 C3 C4 179.6(4) . .
C2 C3 C4 C5 1.7(6) . .
C2 C3 C4 C9 -177.2(4) . .
C3 C4 C5 C6 -2.3(6) . .
C9 C4 C5 C6 176.6(4) . .
C4 C5 C6 C1 0.1(6) . .
C4 C5 C6 C7 -178.6(4) . .
C2 C1 C6 C5 2.8(6) . .
Se1 C1 C6 C5 175.1(3) . .
C2 C1 C6 C7 -178.6(4) . .
Se1 C1 C6 C7 -6.3(6) . .
C15 C10 C11 C12 -0.2(6) . .
Se1 C10 C11 C12 179.1(3) . .
C15 C10 C11 C16 179.5(4) . .
Se1 C10 C11 C16 -1.2(5) . .
C10 C11 C12 C13 1.0(6) . .
C16 C11 C12 C13 -178.7(4) . .
C11 C12 C13 C14 -0.7(6) . .
C11 C12 C13 C17 179.7(4) . .
C12 C13 C14 C15 -0.4(6) . .
C17 C13 C14 C15 179.2(4) . .
C13 C14 C15 C10 1.1(6) . .
C13 C14 C15 C18 -179.9(4) . .
C11 C10 C15 C14 -0.8(6) . .
Se1 C10 C15 C14 -180.0(3) . .
C11 C10 C15 C18 -179.7(4) . .
Se1 C10 C15 C18 1.1(6) . .
C15 C10 Se1 C1 -37.4(4) . .
C11 C10 Se1 C1 143.4(3) . .
C15 C10 Se1 Pd1 84.3(3) . .
C11 C10 Se1 Pd1 -95.0(3) . .
C2 C1 Se1 C10 -61.9(3) . .
C6 C1 Se1 C10 125.3(3) . .
C2 C1 Se1 Pd1 -174.7(2) . .
C6 C1 Se1 Pd1 12.4(4) . .
Pd1 Cl1 Pd1 Cl2 -179.67(4) 2 .
Pd1 Cl1 Pd1 Cl1 0.0 2 2
Pd1 Cl1 Pd1 Se1 -109.8(2) 2 .
C10 Se1 Pd1 Cl2 155.48(12) . .
C1 Se1 Pd1 Cl2 -91.28(13) . .
C10 Se1 Pd1 Cl1 -23.75(12) . 2
C1 Se1 Pd1 Cl1 89.49(13) . 2
C10 Se1 Pd1 Cl1 85.3(2) . .
C1 Se1 Pd1 Cl1 -161.5(2) . .
